data_7009298
loop_
_publ_author_name
'Barton, Andrew J.'
'Genge, Anthony R. J.'
'Levason, William'
'Reid, Gillian'

_publ_section_title
;
 Synthesis and structures of bismuth(III) complexes involving thio- and
 seleno-ether ligands
;
_journal_issue 6
_journal_name_full 'Journal of the Chemical Society, Dalton Transactions'
_journal_page_first 859
_journal_paper_doi 10.1039/a909803h
_journal_year 2000
_chemical_compound_source 'recrystallisation from MeCN'
_chemical_formula_moiety 'C8 H18 Bi I3 Se3 '
_chemical_formula_structural '[Bi2I6{MeC(CH2SeMe)3}2]'
_chemical_formula_sum 'C8 H18 Bi I3 Se3'
_chemical_formula_weight 940.80
_space_group_IT_number 14
_symmetry_cell_setting monoclinic
_symmetry_Int_Tables_number 14
_symmetry_space_group_name_Hall '-P 2ybc'
_symmetry_space_group_name_H-M 'P 1 21/c 1'
_audit_creation_date 19100-01-25
_audit_creation_method 'by teXsan v1.8'
_cell_angle_alpha 90
_cell_angle_beta 97.93(6)
_cell_angle_gamma 90
_cell_formula_units_Z 4
_cell_length_a 10.59(1)
_cell_length_b 8.717(4)
_cell_length_c 21.40(1)
_cell_measurement_reflns_used 14
_cell_measurement_temperature 150.0(1)
_cell_measurement_theta_max 11.7
_cell_measurement_theta_min 7.1
_cell_volume 1957(2)
_computing_cell_refinement 'MSC/AFC Diffractometer Control'
_computing_data_collection 'MSC/AFC Diffractometer Control'
_computing_data_reduction 'teXsan (MSC, 1992-1997)'
_computing_publication_material 'teXsan (MSC, 1992-1997)'
_computing_structure_refinement 'teXsan (MSC, 1992-1997)'
_computing_structure_solution
;
DIRDIF92 PATTY (Beurskens, 1992)
;
_diffrn_ambient_temperature 150.0(1)
_diffrn_measurement_device_type 'Rigaku AFC7S'
_diffrn_measurement_method \w-2\q
_diffrn_orient_matrix_UB_11 -0.06456
_diffrn_orient_matrix_UB_12 0.08319
_diffrn_orient_matrix_UB_13 0.00188
_diffrn_orient_matrix_UB_21 -0.06138
_diffrn_orient_matrix_UB_22 -0.05661
_diffrn_orient_matrix_UB_23 -0.03152
_diffrn_orient_matrix_UB_31 -0.03401
_diffrn_orient_matrix_UB_32 -0.05508
_diffrn_orient_matrix_UB_33 0.03507
_diffrn_radiation_detector 'scintillation counter'
_diffrn_radiation_monochromator graphite
_diffrn_radiation_source 'X-ray tube'
_diffrn_radiation_type 'Mo K\a'
_diffrn_radiation_wavelength 0.71073
_diffrn_reflns_av_R_equivalents 0.12563
_diffrn_reflns_limit_h_max 11
_diffrn_reflns_limit_h_min 0
_diffrn_reflns_limit_k_max 10
_diffrn_reflns_limit_k_min 0
_diffrn_reflns_limit_l_max 25
_diffrn_reflns_limit_l_min -25
_diffrn_reflns_number 3029
_diffrn_reflns_reduction_process 'Lp corrections applied'
_diffrn_reflns_theta_max 25.00
_diffrn_reflns_theta_min 2.05
_diffrn_standards_decay_% -1.00
_diffrn_standards_interval_count 150
_diffrn_standards_number 3
_exptl_absorpt_coefficient_mu 19.295
_exptl_absorpt_correction_T_max 1.000
_exptl_absorpt_correction_T_min 0.352
_exptl_absorpt_correction_type empirical
_exptl_absorpt_process_details
;
DIFABS (Walker & Stuart, 1983)
;
_exptl_crystal_colour red
_exptl_crystal_density_diffrn 3.194
_exptl_crystal_density_meas ?
_exptl_crystal_description block
_exptl_crystal_F_000 1640.00
_exptl_crystal_size_max 0.26
_exptl_crystal_size_mid 0.24
_exptl_crystal_size_min 0.07
_refine_diff_density_max 2.20
_refine_diff_density_min -2.33
_refine_ls_abs_structure_details -
_refine_ls_abs_structure_Flack -
_refine_ls_extinction_coef -
_refine_ls_extinction_method none
_refine_ls_goodness_of_fit_all 2.471
_refine_ls_goodness_of_fit_ref 2.471
_refine_ls_hydrogen_treatment noref
_refine_ls_matrix_type full
_refine_ls_number_constraints 0
_refine_ls_number_parameters 96
_refine_ls_number_reflns 700
_refine_ls_number_restraints 0
_refine_ls_R_factor_all 0.0838
_refine_ls_R_factor_gt 0.0838
_refine_ls_shift/su_max 0.0238
_refine_ls_shift/su_mean 0.0049
_refine_ls_structure_factor_coef F
_refine_ls_weighting_details 'w = 1/[\s^2^(Fo) + 0.00000|Fo|^2^]'
_refine_ls_weighting_scheme sigma
_refine_ls_wR_factor_all 0.0742
_refine_ls_wR_factor_ref 0.0742
_reflns_number_gt 700
_reflns_number_total 2961
_reflns_threshold_expression I>2.00\s(I)
_cod_data_source_file a909803h.txt
_cod_data_source_block bii3se3_BiI3_+_MeC(CH2SeMe)3
_cod_original_cell_volume 1956(2)
_cod_original_sg_symbol_H-M 'P 21/c     '
_cod_original_formula_sum 'C8 H18 Bi I3 Se3 '
_cod_database_code 7009298

loop_
_symmetry_equiv_pos_as_xyz
'   +x,   +y,   +z'
'   -x,1/2+y,1/2-z'
'   -x,   -y,   -z'
'   +x,1/2-y,1/2+z'

loop_
_atom_site_label
_atom_site_fract_x
_atom_site_fract_y
_atom_site_fract_z
_atom_site_U_iso_or_equiv
_atom_site_occupancy
_atom_site_refinement_flags
_atom_site_adp_type
_atom_site_calc_flag
_atom_site_calc_attached_atom
Bi(1) 0.0587(4) 0.5244(4) 0.1006(2) 0.022(1) 1.000 . Uani d ?
I(1) 0.2003(8) 0.3408(7) 0.2011(3) 0.034(3) 1.000 . Uani d ?
I(2) 0.0394(8) 0.2356(6) 0.0125(3) 0.039(3) 1.000 . Uani d ?
I(3) -0.1878(8) 0.5184(8) 0.1469(3) 0.046(3) 1.000 . Uani d ?
Se(1) 0.132(1) 0.797(1) 0.1802(4) 0.028(4) 1.000 . Uani d ?
Se(2) 0.324(1) 0.606(1) 0.0538(5) 0.040(4) 1.000 . Uani d ?
Se(3) 0.624(1) 0.925(1) 0.0892(6) 0.062(5) 1.000 . Uani d ?
C(1) 0.42(1) 0.91(1) 0.205(4) 0.05(3) 1.000 . Uiso d ?
C(2) 0.381(9) 0.864(8) 0.136(4) 0.01(2) 1.000 . Uiso d ?
C(3) 0.22(1) 0.90(1) 0.121(4) 0.05(3) 1.000 . Uiso d ?
C(4) 0.412(9) 0.694(9) 0.130(4) 0.03(3) 1.000 . Uiso d ?
C(5) 0.44(1) 0.966(9) 0.088(4) 0.03(3) 1.000 . Uiso d ?
C(6) 0.00(1) 0.93(1) 0.158(4) 0.05(3) 1.000 . Uiso d ?
C(7) 0.43(1) 0.40(1) 0.065(5) 0.09(4) 1.000 . Uiso d ?
C(8) 0.69(1) 1.13(1) 0.128(6) 0.11(5) 1.000 . Uiso d ?
H(1) 0.3852 0.8474 0.2331 0.046 1.000 . Uiso c ?
H(2) 0.5168 0.8932 0.2149 0.046 1.000 . Uiso c ?
H(3) 0.4094 1.0149 0.2136 0.046 1.000 . Uiso c ?
H(4) 0.1890 0.8767 0.0768 0.031 1.000 . Uiso c ?
H(5) 0.2066 1.0164 0.1221 0.031 1.000 . Uiso c ?
H(6) 0.3934 0.6358 0.1646 0.026 1.000 . Uiso c ?
H(7) 0.5044 0.6807 0.1280 0.026 1.000 . Uiso c ?
H(8) 0.4125 1.0779 0.0962 0.038 1.000 . Uiso c ?
H(9) 0.3814 0.9514 0.0453 0.038 1.000 . Uiso c ?
H(10) 0.0222 1.0312 0.1638 0.031 1.000 . Uiso c ?
H(11) -0.0311 0.9160 0.1114 0.031 1.000 . Uiso c ?
H(12) -0.0722 0.9044 0.1781 0.031 1.000 . Uiso c ?
H(13) 0.4160 0.3465 0.1086 0.077 1.000 . Uiso c ?
H(14) 0.4024 0.3195 0.0363 0.077 1.000 . Uiso c ?
H(15) 0.5189 0.4085 0.0702 0.077 1.000 . Uiso c ?
H(16) 0.7854 1.1237 0.1325 0.084 1.000 . Uiso c ?
H(17) 0.6642 1.2088 0.1010 0.084 1.000 . Uiso c ?
H(18) 0.6679 1.1399 0.1681 0.084 1.000 . Uiso c ?

loop_
_atom_site_aniso_label
_atom_site_aniso_U_11
_atom_site_aniso_U_22
_atom_site_aniso_U_33
_atom_site_aniso_U_12
_atom_site_aniso_U_13
_atom_site_aniso_U_23
Bi(1) 0.028(4) 0.020(2) 0.020(2) 0.000(3) 0.003(2) -0.002(2)
I(1) 0.041(7) 0.039(5) 0.021(5) 0.007(4) -0.002(4) 0.005(3)
I(2) 0.068(8) 0.028(4) 0.017(4) 0.004(4) -0.007(4) 0.000(3)
I(3) 0.044(7) 0.039(5) 0.055(5) -0.002(4) 0.013(5) 0.001(4)
Se(1) 0.03(1) 0.034(6) 0.020(6) 0.002(6) -0.002(6) -0.004(6)
Se(2) 0.05(1) 0.024(6) 0.055(9) 0.000(6) 0.021(7) -0.008(6)
Se(3) 0.05(1) 0.060(9) 0.08(1) 0.001(8) 0.019(8) -0.003(8)

loop_
_atom_type_symbol
_atom_type_oxidation_number
_atom_type_number_in_cell
_atom_type_scat_dispersion_real
_atom_type_scat_dispersion_imag
_atom_type_scat_source
C 0 32 0.002 0.002
;International Tables for Crystallography
(1992, Vol. C, Tables 4.2.6.8 and 6.1.1.1)
;
H 0 72 0.000 0.000
;International Tables for Crystallography
(1992, Vol. C, Table 6.1.1.2)
;
Se 0 12 -0.178 2.223
;International Tables for Crystallography
(1992, Vol. C, Tables 4.2.6.8 and 6.1.1.1)
;
I 0 12 -0.726 1.812
;International Tables for Crystallography
(1992, Vol. C, Tables 4.2.6.8 and 6.1.1.1)
;
Bi 0 4 -4.861 10.559
;International Tables for Crystallography
(1992, Vol. C, Tables 4.2.6.8 and 6.1.1.1)
;

loop_
_geom_angle_atom_site_label_1
_geom_angle_atom_site_label_2
_geom_angle_atom_site_label_3
_geom_angle
_geom_angle_site_symmetry_1
_geom_angle_site_symmetry_2
_geom_angle_site_symmetry_3
_geom_angle_publ_flag
I(1) Bi(1) I(2) 89.3(2) . . . yes
I(1) Bi(1) I(2) 167.5(3) . . 3_565 yes
I(1) Bi(1) I(3) 97.5(2) . . . yes
I(1) Bi(1) Se(1) 87.0(2) . . . yes
I(1) Bi(1) Se(2) 88.3(3) . . . yes
I(2) Bi(1) I(2) 94.6(2) . . 3_565 yes
I(2) Bi(1) I(3) 101.6(3) . . . yes
I(2) Bi(1) Se(1) 168.3(3) . . . yes
I(2) Bi(1) Se(2) 88.7(3) . . . yes
I(2) Bi(1) I(3) 93.3(3) 3_565 . . yes
I(2) Bi(1) Se(1) 86.8(2) 3_565 . . yes
I(2) Bi(1) Se(2) 80.0(3) 3_565 . . yes
I(3) Bi(1) Se(1) 89.9(3) . . . yes
I(3) Bi(1) Se(2) 168.2(3) . . . yes
Se(1) Bi(1) Se(2) 80.1(3) . . . yes
Bi(1) I(2) Bi(1) 85.4(2) . . 3_565 yes
Bi(1) Se(1) C(3) 97(3) . . . yes
Bi(1) Se(1) C(6) 103(3) . . . yes
C(3) Se(1) C(6) 88(4) . . . yes
Bi(1) Se(2) C(4) 100(3) . . . yes
Bi(1) Se(2) C(7) 103(3) . . . yes
C(4) Se(2) C(7) 94(4) . . . yes
C(5) Se(3) C(8) 97(4) . . . yes
C(2) C(1) H(1) 112.5 . . . no
C(2) C(1) H(2) 109.4 . . . no
C(2) C(1) H(3) 111.8 . . . no
H(1) C(1) H(2) 108.8 . . . no
H(1) C(1) H(3) 108.6 . . . no
H(2) C(1) H(3) 105.4 . . . no
C(1) C(2) C(3) 107(7) . . . yes
C(1) C(2) C(4) 106(7) . . . yes
C(1) C(2) C(5) 115(7) . . . yes
C(3) C(2) C(4) 113(7) . . . yes
C(3) C(2) C(5) 103(7) . . . yes
C(4) C(2) C(5) 113(7) . . . yes
Se(1) C(3) C(2) 111(6) . . . yes
Se(1) C(3) H(4) 111.5 . . . no
Se(1) C(3) H(5) 110.6 . . . no
C(2) C(3) H(4) 111.1 . . . no
C(2) C(3) H(5) 111.1 . . . no
H(4) C(3) H(5) 101.0 . . . no
Se(2) C(4) C(2) 112(6) . . . yes
Se(2) C(4) H(6) 108.8 . . . no
Se(2) C(4) H(7) 106.7 . . . no
C(2) C(4) H(6) 112.8 . . . no
C(2) C(4) H(7) 109.6 . . . no
H(6) C(4) H(7) 106.7 . . . no
Se(3) C(5) C(2) 111(6) . . . yes
Se(3) C(5) H(8) 116.4 . . . no
Se(3) C(5) H(9) 116.8 . . . no
C(2) C(5) H(8) 106.8 . . . no
C(2) C(5) H(9) 106.5 . . . no
H(8) C(5) H(9) 98.0 . . . no
Se(1) C(6) H(10) 114.8 . . . no
Se(1) C(6) H(11) 109.7 . . . no
Se(1) C(6) H(12) 112.7 . . . no
H(10) C(6) H(11) 105.5 . . . no
H(10) C(6) H(12) 110.1 . . . no
H(11) C(6) H(12) 103.2 . . . no
Se(2) C(7) H(13) 110.1 . . . no
Se(2) C(7) H(14) 117.8 . . . no
Se(2) C(7) H(15) 114.4 . . . no
H(13) C(7) H(14) 103.4 . . . no
H(13) C(7) H(15) 99.3 . . . no
H(14) C(7) H(15) 109.6 . . . no
Se(3) C(8) H(16) 108.1 . . . no
Se(3) C(8) H(17) 112.1 . . . no
Se(3) C(8) H(18) 113.4 . . . no
H(16) C(8) H(17) 104.2 . . . no
H(16) C(8) H(18) 105.8 . . . no
H(17) C(8) H(18) 112.5 . . . no

loop_
_geom_bond_atom_site_label_1
_geom_bond_atom_site_label_2
_geom_bond_distance
_geom_bond_site_symmetry_1
_geom_bond_site_symmetry_2
_geom_bond_publ_flag
Bi(1) I(1) 2.923(7) . . yes
Bi(1) I(2) 3.133(7) . . yes
Bi(1) I(2) 3.260(7) . 3_565 yes
Bi(1) I(3) 2.917(9) . . yes
Bi(1) Se(1) 2.96(1) . . yes
Bi(1) Se(2) 3.19(1) . . yes
Se(1) C(3) 1.93(9) . . yes
Se(1) C(6) 1.8(1) . . yes
Se(2) C(4) 1.92(9) . . yes
Se(2) C(7) 2.1(1) . . yes
Se(3) C(5) 2.0(1) . . yes
Se(3) C(8) 2.0(1) . . yes
C(1) C(2) 1.5(1) . . yes
C(1) H(1) 0.93 . . no
C(1) H(2) 0.97 . . no
C(1) H(3) 0.98 . . no
C(2) C(3) 1.7(1) . . yes
C(2) C(4) 1.53(9) . . yes
C(2) C(5) 1.5(1) . . yes
C(3) H(4) 1.00 . . no
C(3) H(5) 1.01 . . no
C(4) H(6) 0.94 . . no
C(4) H(7) 0.99 . . no
C(5) H(8) 1.03 . . no
C(5) H(9) 1.02 . . no
C(6) H(10) 0.93 . . no
C(6) H(11) 1.02 . . no
C(6) H(12) 0.96 . . no
C(7) H(13) 1.06 . . no
C(7) H(14) 0.92 . . no
C(7) H(15) 0.98 . . no
C(8) H(16) 1.02 . . no
C(8) H(17) 0.94 . . no
C(8) H(18) 0.92 . . no
